data_8106735
loop_
_publ_author_name
'Kim, Kang-Woo'
'Wang, Di'

_publ_section_title
;
 Crystal structure of bis(N,N,N-ethyldimethylethanaminium)
 bis(heptaselenido-\k 2 Se 1,Se 7)palladate(II), C12H32N2PdSe14
;
_journal_issue 6
_journal_name_full 'Zeitschrift f\"ur Kristallographie - New Crystal Structures'
_journal_page_first 965
_journal_page_last 967
_journal_paper_doi 10.1515/ncrs-2017-0101
_journal_volume 232
_journal_year 2017
_chemical_formula_sum 'C12 H32 N2 Pd Se14'
_chemical_formula_weight 1416.24
_space_group_crystal_system monoclinic
_space_group_IT_number 14
_space_group_name_Hall '-P 2yn'
_space_group_name_H-M_alt 'P 1 21/n 1'
_atom_sites_solution_hydrogens geom
_cell_angle_alpha 90
_cell_angle_beta 109.683(2)
_cell_angle_gamma 90
_cell_formula_units_Z 2
_cell_length_a 9.2236(9)
_cell_length_b 15.1503(14)
_cell_length_c 12.2198(12)
_cell_measurement_reflns_used 2920
_cell_measurement_temperature 173(2)
_cell_measurement_theta_max 28.02
_cell_measurement_theta_min 2.42
_cell_volume 1607.8(3)
_computing_cell_refinement 'Bruker SAINT'
_computing_data_collection 'Bruker APEX2'
_computing_data_reduction 'Bruker SAINT'
_computing_molecular_graphics 'Diamond 4.3'
_computing_publication_material 'WinGX (Farrugia, 2012)'
_computing_structure_refinement 'SHELXL-2013 (Sheldrick, 2013)'
_computing_structure_solution 'SHELXS-2013 (Sheldrick, 2013)'
_diffrn_ambient_temperature 173(2)
_diffrn_measured_fraction_theta_full 0.999
_diffrn_measured_fraction_theta_max 0.996
_diffrn_measurement_device_type 'Bruker APEX-II CCD'
_diffrn_measurement_method '\f and \w scans'
_diffrn_radiation_source 'sealed tube'
_diffrn_radiation_type MoK\a
_diffrn_radiation_wavelength 0.71073
_diffrn_reflns_av_R_equivalents 0.0542
_diffrn_reflns_av_unetI/netI 0.0533
_diffrn_reflns_Laue_measured_fraction_full 0.999
_diffrn_reflns_Laue_measured_fraction_max 0.996
_diffrn_reflns_limit_h_max 12
_diffrn_reflns_limit_h_min -12
_diffrn_reflns_limit_k_max 20
_diffrn_reflns_limit_k_min -20
_diffrn_reflns_limit_l_max 16
_diffrn_reflns_limit_l_min -15
_diffrn_reflns_number 15584
_diffrn_reflns_point_group_measured_fraction_full 0.999
_diffrn_reflns_point_group_measured_fraction_max 0.996
_diffrn_reflns_theta_full 25.242
_diffrn_reflns_theta_max 28.242
_diffrn_reflns_theta_min 2.223
_exptl_absorpt_coefficient_mu 16.432
_exptl_absorpt_correction_T_max 0.2809
_exptl_absorpt_correction_T_min 0.0829
_exptl_absorpt_correction_type numerical
_exptl_absorpt_process_details '(SADABS; Bruker, 2008)'
_exptl_crystal_colour black
_exptl_crystal_density_diffrn 2.925
_exptl_crystal_description block
_exptl_crystal_F_000 1280
_exptl_crystal_size_max 0.256
_exptl_crystal_size_mid 0.192
_exptl_crystal_size_min 0.139
_refine_diff_density_max 1.505
_refine_diff_density_min -0.755
_refine_diff_density_rms 0.201
_refine_ls_extinction_coef .
_refine_ls_extinction_method none
_refine_ls_goodness_of_fit_ref 1.003
_refine_ls_hydrogen_treatment noref
_refine_ls_matrix_type full
_refine_ls_number_parameters 133
_refine_ls_number_reflns 3965
_refine_ls_number_restraints 0
_refine_ls_restrained_S_all 1.003
_refine_ls_R_factor_all 0.0641
_refine_ls_R_factor_gt 0.0397
_refine_ls_shift/su_max 0.000
_refine_ls_shift/su_mean 0.000
_refine_ls_structure_factor_coef Fsqd
_refine_ls_weighting_details 'w=1/[\s^2^(Fo^2^)+(0.0472P)^2^] where P=(Fo^2^+2Fc^2^)/3'
_refine_ls_weighting_scheme calc
_refine_ls_wR_factor_gt 0.0873
_refine_ls_wR_factor_ref 0.0958
_reflns_Friedel_coverage 0.000
_reflns_Friedel_fraction_full .
_reflns_Friedel_fraction_max .
_reflns_number_gt 2915
_reflns_number_total 3965
_reflns_threshold_expression 'I > 2\s(I)'
_cod_data_source_file suppl_ncrs-2017-0101_suppl.cif
_cod_data_source_block (Et2Me2N)2[Pd(Se7)2]
_cod_original_sg_symbol_H-M 'P 21/n'
_cod_original_formula_sum 'C12 H32 N2 Pd1 Se14'
_cod_database_code 8106735
_shelx_space_group_comment
;
The symmetry employed for this shelxl refinement is uniquely defined
by the following loop, which should always be used as a source of
symmetry information in preference to the above space-group names.
They are only intended as comments.
;
_shelxl_version_number 2013-4
_publcif_info_exptl_table_max_cols 4
_publcif_info_exptl_table_use_headnotes n

loop_
_space_group_symop_operation_xyz
'x, y, z'
'-x+1/2, y+1/2, -z+1/2'
'-x, -y, -z'
'x-1/2, -y-1/2, z-1/2'

loop_
_atom_site_label
_atom_site_type_symbol
_atom_site_fract_x
_atom_site_fract_y
_atom_site_fract_z
_atom_site_U_iso_or_equiv
_atom_site_adp_type
_atom_site_occupancy
_atom_site_site_symmetry_order
_atom_site_calc_flag
_atom_site_refinement_flags_posn
_atom_site_refinement_flags_adp
_atom_site_refinement_flags_occupancy
_atom_site_disorder_assembly
_atom_site_disorder_group
Pd1 Pd 0.5000 0.0000 0.0000 0.01933(15) Uani 1 2 d S . P . .
Se1 Se 0.48036(7) 0.14493(4) 0.07921(6) 0.02584(15) Uani 1 1 d . . . . .
Se2 Se 0.31769(7) 0.14255(4) 0.18877(5) 0.02622(15) Uani 1 1 d . . . . .
Se3 Se 0.44708(8) 0.07441(4) 0.36965(6) 0.02924(16) Uani 1 1 d . . . . .
Se4 Se 0.50652(8) 0.19350(4) 0.49904(6) 0.03013(16) Uani 1 1 d . . . . .
Se5 Se 0.27843(9) 0.22367(5) 0.53511(6) 0.03686(19) Uani 1 1 d . . . . .
Se6 Se 0.10631(8) 0.28396(4) 0.36411(6) 0.03090(17) Uani 1 1 d . . . . .
Se7 Se 0.12727(7) 0.43654(4) 0.37272(5) 0.02603(16) Uani 1 1 d . . . . .
N1 N 0.5595(6) 0.4203(3) 0.2744(4) 0.0230(11) Uani 1 1 d . . . . .
C1 C 0.6563(8) 0.4905(4) 0.2444(6) 0.0320(15) Uani 1 1 d . . . . .
H1A H 0.7552 0.4933 0.3063 0.038 Uiso 1 1 calc . U . . .
H1B H 0.6751 0.4730 0.1740 0.038 Uiso 1 1 calc . U . . .
C2 C 0.5860(11) 0.5808(5) 0.2267(7) 0.054(2) Uani 1 1 d . . . . .
H2A H 0.4907 0.5796 0.1628 0.081 Uiso 1 1 calc . U . . .
H2B H 0.6554 0.6217 0.2102 0.081 Uiso 1 1 calc . U . . .
H2C H 0.5670 0.5989 0.2959 0.081 Uiso 1 1 calc . U . . .
C3 C 0.3999(7) 0.4121(4) 0.1863(6) 0.0333(16) Uani 1 1 d . . . . .
H3A H 0.3422 0.4650 0.1895 0.040 Uiso 1 1 calc . U . . .
H3B H 0.3484 0.3626 0.2075 0.040 Uiso 1 1 calc . U . . .
C4 C 0.3967(8) 0.3992(5) 0.0623(6) 0.0379(17) Uani 1 1 d . . . . .
H4A H 0.4544 0.3474 0.0582 0.057 Uiso 1 1 calc . U . . .
H4B H 0.4415 0.4497 0.0386 0.057 Uiso 1 1 calc . U . . .
H4C H 0.2921 0.3924 0.0118 0.057 Uiso 1 1 calc . U . . .
C5 C 0.6426(8) 0.3346(4) 0.2855(6) 0.0325(15) Uani 1 1 d . . . . .
H5A H 0.7468 0.3416 0.3367 0.049 Uiso 1 1 calc . U . . .
H5B H 0.6426 0.3160 0.2104 0.049 Uiso 1 1 calc . U . . .
H5C H 0.5919 0.2908 0.3166 0.049 Uiso 1 1 calc . U . . .
C6 C 0.5413(8) 0.4404(5) 0.3892(6) 0.0393(17) Uani 1 1 d . . . . .
H6A H 0.6108 0.4043 0.4485 0.059 Uiso 1 1 calc . U . . .
H6B H 0.4373 0.4282 0.3848 0.059 Uiso 1 1 calc . U . . .
H6C H 0.5640 0.5015 0.4078 0.059 Uiso 1 1 calc . U . . .

loop_
_atom_site_aniso_label
_atom_site_aniso_U_11
_atom_site_aniso_U_22
_atom_site_aniso_U_33
_atom_site_aniso_U_23
_atom_site_aniso_U_13
_atom_site_aniso_U_12
Pd1 0.0186(3) 0.0192(3) 0.0221(3) -0.0012(2) 0.0092(3) -0.0012(2)
Se1 0.0292(3) 0.0211(3) 0.0315(4) -0.0048(2) 0.0159(3) -0.0038(3)
Se2 0.0242(3) 0.0288(3) 0.0271(3) -0.0039(3) 0.0106(3) 0.0025(3)
Se3 0.0309(4) 0.0263(3) 0.0312(4) -0.0008(3) 0.0113(3) 0.0009(3)
Se4 0.0298(4) 0.0310(4) 0.0293(4) -0.0030(3) 0.0094(3) 0.0010(3)
Se5 0.0445(4) 0.0381(4) 0.0367(4) 0.0053(3) 0.0252(4) 0.0094(3)
Se6 0.0313(4) 0.0260(3) 0.0376(4) -0.0071(3) 0.0145(3) 0.0015(3)
Se7 0.0281(3) 0.0247(3) 0.0310(4) 0.0008(2) 0.0173(3) 0.0031(3)
N1 0.020(3) 0.024(3) 0.026(3) -0.005(2) 0.009(2) 0.001(2)
C1 0.031(4) 0.029(4) 0.030(4) -0.004(3) 0.002(3) -0.007(3)
C2 0.074(6) 0.028(4) 0.050(5) -0.002(3) 0.008(5) 0.001(4)
C3 0.018(3) 0.039(4) 0.037(4) 0.003(3) 0.002(3) 0.000(3)
C4 0.029(4) 0.050(4) 0.029(4) -0.005(3) 0.003(3) -0.011(3)
C5 0.034(4) 0.028(3) 0.034(4) -0.003(3) 0.010(3) 0.003(3)
C6 0.037(4) 0.051(5) 0.035(4) -0.008(3) 0.020(3) 0.009(3)

loop_
_atom_type_symbol
_atom_type_description
_atom_type_scat_dispersion_real
_atom_type_scat_dispersion_imag
_atom_type_scat_source
Pd Pd -0.9988 1.0072 'International Tables Vol C Tables 4.2.6.8 and 6.1.1.4'
Se Se -0.0929 2.2259 'International Tables Vol C Tables 4.2.6.8 and 6.1.1.4'
N N 0.0061 0.0033 'International Tables Vol C Tables 4.2.6.8 and 6.1.1.4'
C C 0.0033 0.0016 'International Tables Vol C Tables 4.2.6.8 and 6.1.1.4'
H H 0.0000 0.0000 'International Tables Vol C Tables 4.2.6.8 and 6.1.1.4'

loop_
_geom_angle_atom_site_label_1
_geom_angle_atom_site_label_2
_geom_angle_atom_site_label_3
_geom_angle
_geom_angle_site_symmetry_1
_geom_angle_site_symmetry_3
Se1 Pd1 Se1 180.0 3_655 .
Se1 Pd1 Se7 89.18(2) 3_655 4_665
Se1 Pd1 Se7 90.82(2) . 4_665
Se1 Pd1 Se7 90.82(2) 3_655 2_545
Se1 Pd1 Se7 89.18(2) . 2_545
Se7 Pd1 Se7 180.00(3) 4_665 2_545
Se2 Se1 Pd1 111.38(3) . .
Se1 Se2 Se3 108.94(3) . .
Se4 Se3 Se2 102.98(3) . .
Se5 Se4 Se3 104.93(4) . .
Se4 Se5 Se6 106.91(4) . .
Se7 Se6 Se5 109.09(4) . .
Se6 Se7 Pd1 111.78(3) . 2
C5 N1 C6 108.0(5) . .
C5 N1 C3 110.0(5) . .
C6 N1 C3 107.1(5) . .
C5 N1 C1 107.9(5) . .
C6 N1 C1 110.2(5) . .
C3 N1 C1 113.5(5) . .
C2 C1 N1 114.6(6) . .
C2 C1 H1A 108.6 . .
N1 C1 H1A 108.6 . .
C2 C1 H1B 108.6 . .
N1 C1 H1B 108.6 . .
H1A C1 H1B 107.6 . .
C1 C2 H2A 109.5 . .
C1 C2 H2B 109.5 . .
H2A C2 H2B 109.5 . .
C1 C2 H2C 109.5 . .
H2A C2 H2C 109.5 . .
H2B C2 H2C 109.5 . .
N1 C3 C4 114.2(5) . .
N1 C3 H3A 108.7 . .
C4 C3 H3A 108.7 . .
N1 C3 H3B 108.7 . .
C4 C3 H3B 108.7 . .
H3A C3 H3B 107.6 . .
C3 C4 H4A 109.5 . .
C3 C4 H4B 109.5 . .
H4A C4 H4B 109.5 . .
C3 C4 H4C 109.5 . .
H4A C4 H4C 109.5 . .
H4B C4 H4C 109.5 . .
N1 C5 H5A 109.5 . .
N1 C5 H5B 109.5 . .
H5A C5 H5B 109.5 . .
N1 C5 H5C 109.5 . .
H5A C5 H5C 109.5 . .
H5B C5 H5C 109.5 . .
N1 C6 H6A 109.5 . .
N1 C6 H6B 109.5 . .
H6A C6 H6B 109.5 . .
N1 C6 H6C 109.5 . .
H6A C6 H6C 109.5 . .
H6B C6 H6C 109.5 . .

loop_
_geom_bond_atom_site_label_1
_geom_bond_atom_site_label_2
_geom_bond_distance
_geom_bond_site_symmetry_2
Pd1 Se1 2.4308(6) 3_655
Pd1 Se1 2.4308(6) .
Pd1 Se7 2.4396(6) 4_665
Pd1 Se7 2.4396(6) 2_545
Se1 Se2 2.3233(9) .
Se2 Se3 2.3661(9) .
Se3 Se4 2.3393(9) .
Se4 Se5 2.3354(10) .
Se5 Se6 2.3423(10) .
Se6 Se7 2.3192(9) .
Se7 Pd1 2.4396(6) 2
N1 C5 1.491(8) .
N1 C6 1.500(8) .
N1 C3 1.508(8) .
N1 C1 1.511(8) .
C1 C2 1.498(10) .
C1 H1A 0.9700 .
C1 H1B 0.9700 .
C2 H2A 0.9600 .
C2 H2B 0.9600 .
C2 H2C 0.9600 .
C3 C4 1.518(10) .
C3 H3A 0.9700 .
C3 H3B 0.9700 .
C4 H4A 0.9600 .
C4 H4B 0.9600 .
C4 H4C 0.9600 .
C5 H5A 0.9600 .
C5 H5B 0.9600 .
C5 H5C 0.9600 .
C6 H6A 0.9600 .
C6 H6B 0.9600 .
C6 H6C 0.9600 .

loop_
_publcif_info_datablock.id
_publcif_info_datablock.publ_exptl
_publcif_info_datablock.publ_geom
_publcif_info_datablock.structure
{e0aab4ef-0a7b-41bf-b95c-73f3e01851df} y y y

loop_
_publcif_info_exptl_table_extra_item
sin_theta_over_lambda_max

loop_
_publcif_info_tables.block_id
_publcif_info_tables.reference_item
{e0aab4ef-0a7b-41bf-b95c-73f3e01851df} '_publcif_info_datablock.publ_exptl'
